data_4080732
loop_
_publ_author_name
'Espinosa-Jalapa, Noel \'Angel'
'Hern\'andez-Ortega, Sim\'on'
'Le Goff, Xavier-Fred\'eric'
'Morales-Morales, David'
'Djukic, Jean-Pierre'
'Le Lagadec, Ronan'

_publ_section_title
;
 Coordination of 12-Electron Organometallic Fragments to the Arene Ring of
 Nonsymmetric Group 10 POCOP Pincer Complexes
;
_journal_issue 9
_journal_name_full Organometallics
_journal_page_first 2661
_journal_paper_doi 10.1021/om400147x
_journal_volume 32
_journal_year 2013
_chemical_formula_moiety 'C27 H38 Cl F6 Fe O2 P3 Pd'
_chemical_formula_sum 'C27 H38 Cl F6 Fe O2 P3 Pd'
_chemical_formula_weight 799.18
_chemical_name_systematic
;

 ?

;
_space_group_IT_number 61
_symmetry_cell_setting orthorhombic
_symmetry_space_group_name_Hall '-P 2ac 2ab'
_symmetry_space_group_name_H-M 'P b c a'
_atom_sites_solution_hydrogens geom
_atom_sites_solution_primary direct
_atom_sites_solution_secondary difmap
_audit_creation_method SHELXL-97
_cell_angle_alpha 90.00
_cell_angle_beta 90.00
_cell_angle_gamma 90.00
_cell_formula_units_Z 8
_cell_length_a 17.074(2)
_cell_length_b 13.2009(16)
_cell_length_c 29.002(4)
_cell_measurement_reflns_used 4971
_cell_measurement_temperature 298(2)
_cell_measurement_theta_max 20.85
_cell_measurement_theta_min 2.39
_cell_volume 6536.8(14)
_computing_cell_refinement 'SMART V 5.625 (Bruker, 1999)'
_computing_data_collection 'SMART V 5.625 (Bruker, 1999)'
_computing_data_reduction 'SAINT V 6.23A (Bruker, 1999)'
_computing_molecular_graphics 'SHELXTL V 6.12 (Sheldrick, 2000)'
_computing_publication_material 'SHELXTL V 6.12 (Sheldrick, 2000)'
_computing_structure_refinement 'SHELXTL V 6.12 (Sheldrick, 2000)'
_computing_structure_solution 'SHELXTL V 6.12 (Sheldrick, 2000)'
_diffrn_ambient_temperature 298(2)
_diffrn_detector_area_resol_mean 0.83
_diffrn_measured_fraction_theta_full 0.998
_diffrn_measured_fraction_theta_max 0.998
_diffrn_measurement_device_type 'Bruker Smart APEX AXS CCD area detector'
_diffrn_measurement_method 'omega scans'
_diffrn_radiation_monochromator graphite
_diffrn_radiation_source 'fine-focus sealed tube'
_diffrn_radiation_type MoK\a
_diffrn_radiation_wavelength 0.71073
_diffrn_reflns_av_R_equivalents 0.1807
_diffrn_reflns_av_sigmaI/netI 0.1473
_diffrn_reflns_limit_h_max 20
_diffrn_reflns_limit_h_min -20
_diffrn_reflns_limit_k_max 15
_diffrn_reflns_limit_k_min -15
_diffrn_reflns_limit_l_max 34
_diffrn_reflns_limit_l_min -34
_diffrn_reflns_number 51213
_diffrn_reflns_theta_full 25.38
_diffrn_reflns_theta_max 25.38
_diffrn_reflns_theta_min 1.84
_exptl_absorpt_coefficient_mu 1.281
_exptl_absorpt_correction_T_max 0.9493
_exptl_absorpt_correction_T_min 0.6436
_exptl_absorpt_correction_type analytical
_exptl_absorpt_process_details 'SHELXTL V 6.12 (Sheldrick, 2000)'
_exptl_crystal_colour Red
_exptl_crystal_density_diffrn 1.624
_exptl_crystal_density_method 'not measured'
_exptl_crystal_description Prism
_exptl_crystal_F_000 3232
_exptl_crystal_size_max 0.40
_exptl_crystal_size_mid 0.20
_exptl_crystal_size_min 0.04
_refine_diff_density_max 0.909
_refine_diff_density_min -0.495
_refine_diff_density_rms 0.106
_refine_ls_extinction_method none
_refine_ls_goodness_of_fit_ref 0.898
_refine_ls_hydrogen_treatment constr
_refine_ls_matrix_type full
_refine_ls_number_parameters 501
_refine_ls_number_reflns 5991
_refine_ls_number_restraints 583
_refine_ls_restrained_S_all 0.929
_refine_ls_R_factor_all 0.1955
_refine_ls_R_factor_gt 0.0718
_refine_ls_shift/su_max 0.002
_refine_ls_shift/su_mean 0.000
_refine_ls_structure_factor_coef Fsqd
_refine_ls_weighting_details 'calc w=1/[\s^2^(Fo^2^)+(0.0787P)^2^] where P=(Fo^2^+2Fc^2^)/3'
_refine_ls_weighting_scheme calc
_refine_ls_wR_factor_gt 0.1502
_refine_ls_wR_factor_ref 0.1899
_reflns_number_gt 2362
_reflns_number_total 5991
_reflns_threshold_expression >2sigma(I)
_cod_data_source_file om400147x_si_002.cif
_cod_data_source_block compound-5b
_cod_depositor_comments
;
The following automatic conversions were performed:

'_symmetry_cell_setting' value 'Orthorhombic' changed to
'orthorhombic' according to
/home/saulius/struct/CIF-dictionaries/cif_core.dic dictionary named
'cif_core.dic' version 2.3.1 from 2005-06-27.

Automatic conversion script
Id: cif_fix_values 1891 2012-01-12 08:04:46Z andrius 
;
_cod_original_cell_volume 6536.7(14)
_cod_database_code 4080732

loop_
_symmetry_equiv_pos_as_xyz
'x, y, z'
'-x+1/2, -y, z+1/2'
'-x, y+1/2, -z+1/2'
'x+1/2, -y+1/2, -z'
'-x, -y, -z'
'x-1/2, y, -z-1/2'
'x, -y-1/2, z-1/2'
'-x-1/2, y-1/2, z'

loop_
_atom_site_label
_atom_site_type_symbol
_atom_site_fract_x
_atom_site_fract_y
_atom_site_fract_z
_atom_site_U_iso_or_equiv
_atom_site_adp_type
_atom_site_occupancy
_atom_site_symmetry_multiplicity
_atom_site_calc_flag
_atom_site_refinement_flags
_atom_site_disorder_assembly
_atom_site_disorder_group
Pd Pd 0.48404(5) 0.85113(7) 0.81671(3) 0.0585(3) Uani 1 1 d . . .
Fe Fe 0.17422(9) 0.80515(13) 0.90352(6) 0.0665(5) Uani 1 1 d . . .
Cl Cl 0.59121(18) 0.8347(3) 0.76547(11) 0.0998(12) Uani 1 1 d . . .
P1 P 0.38599(17) 0.8494(3) 0.76363(10) 0.0658(9) Uani 1 1 d . A .
O1 O 0.3059(4) 0.8696(6) 0.7947(3) 0.075(2) Uani 1 1 d . . .
O2 O 0.4795(4) 0.8788(7) 0.9238(2) 0.089(3) Uani 1 1 d . . .
C1 C 0.3216(7) 0.8821(8) 0.8413(4) 0.064(3) Uani 1 1 d . . .
C2 C 0.3944(7) 0.8725(8) 0.8577(3) 0.062(3) Uani 1 1 d . . .
C3 C 0.4054(6) 0.8824(8) 0.9077(4) 0.063(3) Uani 1 1 d . . .
C4 C 0.3446(7) 0.8985(9) 0.9361(4) 0.076(4) Uani 1 1 d . . .
H4 H 0.3534 0.9019 0.9677 0.091 Uiso 1 1 calc R . .
C5 C 0.2000(7) 0.9217(9) 0.9467(4) 0.082(4) Uani 1 1 d . . .
H5 H 0.2062 0.9182 0.9785 0.098 Uiso 1 1 calc R . .
C6 C 0.1265(8) 0.9372(10) 0.9297(5) 0.092(4) Uani 1 1 d . . .
H6 H 0.0849 0.9518 0.9494 0.110 Uiso 1 1 calc R . .
C7 C 0.1152(8) 0.9308(10) 0.8835(5) 0.094(4) Uani 1 1 d . . .
H7 H 0.0648 0.9384 0.8718 0.113 Uiso 1 1 calc R . .
C8 C 0.1761(7) 0.9136(8) 0.8532(4) 0.077(4) Uani 1 1 d . . .
H8 H 0.1666 0.9086 0.8217 0.093 Uiso 1 1 calc R . .
C9 C 0.2529(7) 0.9037(8) 0.8705(4) 0.064(3) Uani 1 1 d . . .
C10 C 0.2669(6) 0.9106(9) 0.9190(4) 0.064(3) Uani 1 1 d . . .
C11 C 0.2261(11) 0.6698(11) 0.8982(9) 0.124(7) Uani 1 1 d . . .
H11 H 0.2792 0.6601 0.8927 0.148 Uiso 1 1 calc R . .
C12 C 0.1909(11) 0.6783(10) 0.9408(6) 0.101(5) Uani 1 1 d . . .
H12 H 0.2165 0.6742 0.9690 0.122 Uiso 1 1 calc R . .
C13 C 0.1103(9) 0.6940(11) 0.9348(7) 0.104(5) Uani 1 1 d . . .
H13 H 0.0728 0.7039 0.9576 0.124 Uiso 1 1 calc R . .
C14 C 0.0987(11) 0.6916(13) 0.8874(8) 0.127(7) Uani 1 1 d . . .
H14 H 0.0507 0.6981 0.8726 0.153 Uiso 1 1 calc R . .
C15 C 0.1697(18) 0.6781(14) 0.8661(7) 0.147(8) Uani 1 1 d . . .
H15 H 0.1775 0.6752 0.8344 0.177 Uiso 1 1 calc R . .
C16 C 0.3777(7) 0.9480(10) 0.7219(4) 0.096(4) Uani 1 1 d DU . .
H16 H 0.4172 0.9293 0.6989 0.115 Uiso 0.490(14) 1 calc PR A 1
H16A H 0.3288 0.9387 0.7048 0.115 Uiso 0.510(14) 1 calc PR A 2
C17 C 0.3038(11) 0.955(2) 0.6940(8) 0.108(7) Uani 0.490(14) 1 d PDU A 1
H17A H 0.2889 0.8886 0.6838 0.162 Uiso 0.490(14) 1 calc PR A 1
H17B H 0.3125 0.9978 0.6677 0.162 Uiso 0.490(14) 1 calc PR A 1
H17C H 0.2627 0.9830 0.7127 0.162 Uiso 0.490(14) 1 calc PR A 1
C18 C 0.4049(17) 1.0504(15) 0.7380(11) 0.103(7) Uani 0.490(14) 1 d PDU A 1
H18A H 0.4533 1.0433 0.7546 0.155 Uiso 0.490(14) 1 calc PR A 1
H18B H 0.3660 1.0796 0.7579 0.155 Uiso 0.490(14) 1 calc PR A 1
H18C H 0.4129 1.0938 0.7119 0.155 Uiso 0.490(14) 1 calc PR A 1
C17A C 0.4442(13) 0.952(2) 0.6882(7) 0.116(8) Uani 0.510(14) 1 d PDU A 2
H17D H 0.4466 0.8895 0.6714 0.175 Uiso 0.510(14) 1 calc PR A 2
H17E H 0.4925 0.9621 0.7046 0.175 Uiso 0.510(14) 1 calc PR A 2
H17F H 0.4361 1.0071 0.6672 0.175 Uiso 0.510(14) 1 calc PR A 2
C18A C 0.3720(19) 1.0446(16) 0.7496(10) 0.103(7) Uani 0.510(14) 1 d PDU A 2
H18D H 0.3283 1.0405 0.7703 0.155 Uiso 0.510(14) 1 calc PR A 2
H18E H 0.3650 1.1010 0.7291 0.155 Uiso 0.510(14) 1 calc PR A 2
H18F H 0.4193 1.0539 0.7670 0.155 Uiso 0.510(14) 1 calc PR A 2
C19 C 0.3662(7) 0.7287(10) 0.7363(4) 0.098(4) Uani 1 1 d DU . .
H19 H 0.3168 0.7384 0.7197 0.117 Uiso 0.518(15) 1 calc PR A 1
H19A H 0.4095 0.7223 0.7144 0.117 Uiso 0.482(15) 1 calc PR A 2
C20 C 0.349(2) 0.652(2) 0.7718(11) 0.109(7) Uani 0.518(15) 1 d PDU A 1
H20A H 0.3079 0.6767 0.7916 0.164 Uiso 0.518(15) 1 calc PR A 1
H20B H 0.3952 0.6398 0.7898 0.164 Uiso 0.518(15) 1 calc PR A 1
H20C H 0.3325 0.5905 0.7573 0.164 Uiso 0.518(15) 1 calc PR A 1
C21 C 0.4244(13) 0.707(2) 0.7005(7) 0.118(8) Uani 0.518(15) 1 d PDU A 1
H21A H 0.4279 0.7643 0.6800 0.177 Uiso 0.518(15) 1 calc PR A 1
H21B H 0.4089 0.6483 0.6835 0.177 Uiso 0.518(15) 1 calc PR A 1
H21C H 0.4745 0.6959 0.7146 0.177 Uiso 0.518(15) 1 calc PR A 1
C20A C 0.380(2) 0.643(2) 0.7678(13) 0.110(8) Uani 0.482(15) 1 d PDU A 2
H20D H 0.4290 0.6522 0.7833 0.164 Uiso 0.482(15) 1 calc PR A 2
H20E H 0.3808 0.5812 0.7505 0.164 Uiso 0.482(15) 1 calc PR A 2
H20F H 0.3384 0.6404 0.7902 0.164 Uiso 0.482(15) 1 calc PR A 2
C21A C 0.2975(12) 0.729(2) 0.7062(8) 0.108(8) Uani 0.482(15) 1 d PDU A 2
H21D H 0.3001 0.7869 0.6859 0.162 Uiso 0.482(15) 1 calc PR A 2
H21E H 0.2509 0.7337 0.7246 0.162 Uiso 0.482(15) 1 calc PR A 2
H21F H 0.2964 0.6683 0.6883 0.162 Uiso 0.482(15) 1 calc PR A 2
C22 C 0.5837(7) 0.7356(10) 0.9089(6) 0.115(4) Uani 1 1 d DU . .
H22 H 0.5963 0.7458 0.9415 0.138 Uiso 0.825(15) 1 calc PR B 1
H22A H 0.6122 0.7056 0.8829 0.138 Uiso 0.175(15) 1 calc PR B 2
C23 C 0.5248(11) 0.6513(15) 0.9053(11) 0.142(7) Uani 0.825(15) 1 d PDU B 1
H23A H 0.4779 0.6700 0.9215 0.214 Uiso 0.825(15) 1 calc PR B 1
H23B H 0.5462 0.5908 0.9187 0.214 Uiso 0.825(15) 1 calc PR B 1
H23C H 0.5127 0.6393 0.8735 0.214 Uiso 0.825(15) 1 calc PR B 1
C24 C 0.6564(9) 0.7044(13) 0.8843(6) 0.119(6) Uani 0.825(15) 1 d PDU B 1
H24A H 0.6950 0.7569 0.8871 0.178 Uiso 0.825(15) 1 calc PR B 1
H24B H 0.6449 0.6931 0.8524 0.178 Uiso 0.825(15) 1 calc PR B 1
H24C H 0.6763 0.6431 0.8978 0.178 Uiso 0.825(15) 1 calc PR B 1
C23A C 0.508(4) 0.679(7) 0.909(5) 0.127(9) Uani 0.175(15) 1 d PDU B 2
H23D H 0.4789 0.6940 0.8817 0.191 Uiso 0.175(15) 1 calc PR B 2
H23E H 0.4776 0.6988 0.9357 0.191 Uiso 0.175(15) 1 calc PR B 2
H23F H 0.5180 0.6075 0.9107 0.191 Uiso 0.175(15) 1 calc PR B 2
C24A C 0.631(4) 0.705(5) 0.9498(17) 0.111(11) Uani 0.175(15) 1 d PDU B 2
H24D H 0.6789 0.7426 0.9505 0.166 Uiso 0.175(15) 1 calc PR B 2
H24E H 0.6425 0.6337 0.9480 0.166 Uiso 0.175(15) 1 calc PR B 2
H24F H 0.6016 0.7180 0.9775 0.166 Uiso 0.175(15) 1 calc PR B 2
P2 P 0.54794(17) 0.8515(3) 0.88617(10) 0.0683(9) Uani 1 1 d . B .
C25 C 0.6182(9) 0.9510(14) 0.8992(5) 0.127(5) Uani 1 1 d DU . .
H25 H 0.6691 0.9302 0.8868 0.152 Uiso 0.623(17) 1 calc PR B 1
H25A H 0.5851 1.0110 0.8951 0.152 Uiso 0.377(17) 1 calc PR B 2
C26 C 0.628(2) 0.974(4) 0.9478(5) 0.136(8) Uani 0.623(17) 1 d PDU B 1
H26A H 0.6448 0.9143 0.9640 0.205 Uiso 0.623(17) 1 calc PR B 1
H26B H 0.5798 0.9978 0.9605 0.205 Uiso 0.623(17) 1 calc PR B 1
H26C H 0.6677 1.0258 0.9512 0.205 Uiso 0.623(17) 1 calc PR B 1
C27 C 0.5965(15) 1.0453(17) 0.8772(8) 0.147(8) Uani 0.623(17) 1 d PDU B 1
H27A H 0.5881 1.0339 0.8449 0.220 Uiso 0.623(17) 1 calc PR B 1
H27B H 0.6378 1.0939 0.8812 0.220 Uiso 0.623(17) 1 calc PR B 1
H27C H 0.5492 1.0707 0.8909 0.220 Uiso 0.623(17) 1 calc PR B 1
C26A C 0.6779(17) 0.971(3) 0.8649(9) 0.125(9) Uani 0.377(17) 1 d PDU B 2
H26D H 0.6600 0.9475 0.8353 0.187 Uiso 0.377(17) 1 calc PR B 2
H26E H 0.7250 0.9351 0.8731 0.187 Uiso 0.377(17) 1 calc PR B 2
H26F H 0.6883 1.0419 0.8636 0.187 Uiso 0.377(17) 1 calc PR B 2
C27A C 0.653(4) 0.974(6) 0.9436(7) 0.135(8) Uani 0.377(17) 1 d PDU B 2
H27D H 0.6150 0.9654 0.9675 0.203 Uiso 0.377(17) 1 calc PR B 2
H27E H 0.6722 1.0421 0.9436 0.203 Uiso 0.377(17) 1 calc PR B 2
H27F H 0.6964 0.9282 0.9490 0.203 Uiso 0.377(17) 1 calc PR B 2
P3 P -0.1186(2) 0.8382(3) 0.95322(15) 0.1077(13) Uani 1 1 d DU . .
F1 F -0.1760(7) 0.9104(9) 0.9306(5) 0.184(4) Uani 0.582(8) 1 d PDU C 1
F2 F -0.1449(7) 0.8705(11) 1.0022(3) 0.153(4) Uani 0.582(8) 1 d PDU C 1
F3 F -0.0567(6) 0.9211(7) 0.9528(6) 0.165(4) Uani 0.582(8) 1 d PDU C 1
F4 F -0.0616(7) 0.7642(9) 0.9772(4) 0.152(4) Uani 0.582(8) 1 d PDU C 1
F5 F -0.0920(8) 0.8032(12) 0.9060(3) 0.167(4) Uani 0.582(8) 1 d PDU C 1
F6 F -0.1811(6) 0.7542(8) 0.9558(6) 0.157(4) Uani 0.582(8) 1 d PDU C 1
F1A F -0.0736(9) 0.7383(8) 0.9516(7) 0.159(5) Uani 0.418(8) 1 d PDU C 2
F2A F -0.0611(8) 0.8823(14) 0.9887(5) 0.152(4) Uani 0.418(8) 1 d PDU C 2
F3A F -0.0657(9) 0.8772(15) 0.9136(5) 0.148(5) Uani 0.418(8) 1 d PDU C 2
F4A F -0.1624(9) 0.9395(8) 0.9547(7) 0.167(5) Uani 0.418(8) 1 d PDU C 2
F5A F -0.1738(9) 0.7968(14) 0.9164(5) 0.157(4) Uani 0.418(8) 1 d PDU C 2
F6A F -0.1698(9) 0.8009(15) 0.9923(5) 0.175(5) Uani 0.418(8) 1 d PDU C 2

loop_
_atom_site_aniso_label
_atom_site_aniso_U_11
_atom_site_aniso_U_22
_atom_site_aniso_U_33
_atom_site_aniso_U_23
_atom_site_aniso_U_13
_atom_site_aniso_U_12
Pd 0.0484(5) 0.0766(6) 0.0504(5) -0.0019(5) 0.0073(4) -0.0042(5)
Fe 0.0480(9) 0.0750(12) 0.0765(12) -0.0040(10) 0.0051(9) -0.0040(9)
Cl 0.072(2) 0.144(3) 0.084(2) -0.002(2) 0.0253(18) 0.007(2)
P1 0.0614(19) 0.088(2) 0.0485(18) 0.0010(19) 0.0044(14) -0.0053(19)
O1 0.055(5) 0.112(7) 0.057(5) -0.007(5) 0.000(4) 0.004(4)
O2 0.049(4) 0.158(8) 0.060(5) -0.006(5) -0.012(4) -0.005(5)
C1 0.058(8) 0.067(8) 0.066(8) -0.002(7) 0.004(7) -0.007(6)
C2 0.066(8) 0.077(9) 0.044(7) 0.005(6) 0.001(6) -0.008(7)
C3 0.055(7) 0.082(9) 0.053(8) -0.006(6) 0.011(6) 0.004(6)
C4 0.066(8) 0.109(10) 0.052(7) -0.014(7) -0.002(7) -0.021(7)
C5 0.048(8) 0.110(11) 0.087(10) -0.016(8) 0.016(7) -0.001(7)
C6 0.069(10) 0.106(12) 0.100(12) -0.009(10) 0.034(9) 0.008(8)
C7 0.081(10) 0.103(11) 0.097(12) -0.015(9) 0.042(9) -0.011(8)
C8 0.068(9) 0.072(9) 0.092(10) 0.004(7) -0.006(8) 0.016(7)
C9 0.056(7) 0.053(7) 0.082(9) -0.002(7) -0.004(8) 0.000(6)
C10 0.061(8) 0.072(9) 0.059(8) -0.001(6) 0.001(6) -0.009(7)
C11 0.103(14) 0.059(11) 0.21(2) 0.005(13) 0.046(15) 0.033(9)
C12 0.113(14) 0.097(12) 0.094(12) 0.010(9) -0.019(10) 0.004(10)
C13 0.057(10) 0.105(11) 0.149(16) 0.018(11) 0.025(10) -0.015(8)
C14 0.113(15) 0.127(14) 0.142(18) 0.006(14) -0.041(13) -0.053(12)
C15 0.21(3) 0.109(16) 0.124(17) -0.045(13) 0.014(19) -0.052(18)
C16 0.081(8) 0.122(8) 0.086(9) 0.019(8) -0.003(6) -0.001(8)
C17 0.095(14) 0.155(17) 0.074(15) 0.033(13) -0.009(10) 0.001(13)
C18 0.097(17) 0.108(10) 0.104(15) 0.046(11) 0.002(12) -0.017(12)
C17A 0.097(15) 0.152(17) 0.100(16) 0.028(13) 0.012(10) 0.007(14)
C18A 0.097(16) 0.099(11) 0.113(15) 0.029(10) 0.014(12) -0.007(13)
C19 0.089(9) 0.108(9) 0.097(10) -0.020(7) -0.011(6) 0.002(8)
C20 0.102(18) 0.089(13) 0.137(14) -0.017(10) 0.005(12) -0.008(14)
C21 0.128(17) 0.138(17) 0.088(15) -0.036(12) -0.005(10) 0.013(14)
C20A 0.103(18) 0.085(13) 0.141(15) -0.015(10) -0.006(13) 0.001(14)
C21A 0.094(15) 0.126(17) 0.105(16) -0.039(13) -0.018(10) -0.013(14)
C22 0.114(10) 0.091(10) 0.141(11) 0.027(9) -0.016(8) 0.011(7)
C23 0.156(13) 0.090(13) 0.181(14) 0.033(13) -0.008(12) -0.009(10)
C24 0.111(10) 0.097(12) 0.149(14) 0.012(11) -0.034(10) 0.038(9)
C23A 0.126(15) 0.093(18) 0.163(17) 0.028(17) -0.012(15) 0.000(13)
C24A 0.11(2) 0.08(2) 0.14(2) 0.03(2) -0.005(16) 0.030(19)
P2 0.0502(17) 0.096(2) 0.0583(19) -0.0055(19) 0.0000(15) -0.0070(19)
C25 0.105(10) 0.177(13) 0.097(9) -0.019(10) -0.021(8) -0.043(10)
C26 0.111(17) 0.199(15) 0.099(10) -0.032(11) -0.003(12) -0.054(15)
C27 0.139(17) 0.164(17) 0.137(14) -0.015(13) -0.035(15) -0.055(16)
C26A 0.105(18) 0.17(2) 0.095(13) -0.006(19) -0.027(12) -0.050(18)
C27A 0.111(19) 0.196(17) 0.099(11) -0.031(14) -0.018(11) -0.043(17)
P3 0.066(2) 0.120(3) 0.137(3) -0.013(3) 0.021(2) 0.0016(19)
F1 0.144(7) 0.166(9) 0.243(10) -0.009(8) -0.045(8) 0.035(6)
F2 0.136(8) 0.154(9) 0.170(6) -0.063(6) 0.043(6) -0.025(7)
F3 0.125(7) 0.177(8) 0.192(11) 0.001(8) 0.010(8) -0.054(6)
F4 0.137(7) 0.166(8) 0.153(9) -0.017(8) -0.016(7) 0.037(6)
F5 0.179(9) 0.192(10) 0.131(6) -0.019(6) 0.020(6) 0.015(8)
F6 0.139(7) 0.163(8) 0.170(10) -0.037(7) -0.005(7) -0.056(6)
F1A 0.160(10) 0.145(7) 0.172(12) -0.020(7) 0.014(8) 0.043(7)
F2A 0.127(8) 0.179(10) 0.150(8) -0.030(8) -0.006(7) -0.013(7)
F3A 0.138(9) 0.162(11) 0.145(8) -0.025(8) 0.037(7) -0.051(8)
F4A 0.164(10) 0.147(7) 0.188(12) -0.031(7) -0.002(8) 0.047(7)
F5A 0.119(8) 0.163(10) 0.189(9) -0.023(8) -0.016(7) -0.032(8)
F6A 0.160(9) 0.180(11) 0.185(8) -0.019(9) 0.079(7) -0.034(8)

loop_
_atom_type_symbol
_atom_type_description
_atom_type_scat_dispersion_real
_atom_type_scat_dispersion_imag
_atom_type_scat_source
C C 0.0033 0.0016 'International Tables Vol C Tables 4.2.6.8 and 6.1.1.4'
H H 0.0000 0.0000 'International Tables Vol C Tables 4.2.6.8 and 6.1.1.4'
O O 0.0106 0.0060 'International Tables Vol C Tables 4.2.6.8 and 6.1.1.4'
F F 0.0171 0.0103 'International Tables Vol C Tables 4.2.6.8 and 6.1.1.4'
P P 0.1023 0.0942 'International Tables Vol C Tables 4.2.6.8 and 6.1.1.4'
Cl Cl 0.1484 0.1585 'International Tables Vol C Tables 4.2.6.8 and 6.1.1.4'
Fe Fe 0.3463 0.8444 'International Tables Vol C Tables 4.2.6.8 and 6.1.1.4'
Pd Pd -0.9988 1.0072 'International Tables Vol C Tables 4.2.6.8 and 6.1.1.4'

loop_
_geom_angle_atom_site_label_1
_geom_angle_atom_site_label_2
_geom_angle_atom_site_label_3
_geom_angle
C2 Pd P1 80.6(3)
C2 Pd P2 80.7(3)
P1 Pd P2 161.04(11)
C2 Pd Cl 176.7(3)
P1 Pd Cl 98.23(11)
P2 Pd Cl 100.61(12)
C15 Fe C11 39.3(7)
C15 Fe C12 66.4(7)
C11 Fe C12 40.2(6)
C15 Fe C7 120.8(9)
C11 Fe C7 158.4(9)
C12 Fe C7 154.9(7)
C15 Fe C14 39.8(7)
C11 Fe C14 66.7(8)
C12 Fe C14 66.4(6)
C7 Fe C14 102.9(7)
C15 Fe C5 168.0(10)
C11 Fe C5 128.9(9)
C12 Fe C5 105.6(6)
C7 Fe C5 70.4(5)
C14 Fe C5 146.9(8)
C15 Fe C13 67.6(8)
C11 Fe C13 68.2(6)
C12 Fe C13 40.4(5)
C7 Fe C13 116.8(6)
C14 Fe C13 39.9(6)
C5 Fe C13 112.7(6)
C15 Fe C8 101.5(7)
C11 Fe C8 124.3(8)
C12 Fe C8 164.4(7)
C7 Fe C8 39.6(4)
C14 Fe C8 111.3(7)
C5 Fe C8 84.6(5)
C13 Fe C8 146.0(6)
C15 Fe C6 153.0(10)
C11 Fe C6 162.8(9)
C12 Fe C6 124.0(7)
C7 Fe C6 38.7(4)
C14 Fe C6 117.1(8)
C5 Fe C6 38.9(4)
C13 Fe C6 103.4(6)
C8 Fe C6 71.3(5)
C15 Fe C9 107.3(7)
C11 Fe C9 103.6(6)
C12 Fe C9 132.0(6)
C7 Fe C9 71.3(5)
C14 Fe C9 139.3(8)
C5 Fe C9 70.9(5)
C13 Fe C9 171.7(5)
C8 Fe C9 39.7(4)
C6 Fe C9 84.1(5)
C15 Fe C10 133.1(9)
C11 Fe C10 105.6(7)
C12 Fe C10 108.8(5)
C7 Fe C10 84.0(5)
C14 Fe C10 172.2(7)
C5 Fe C10 39.0(4)
C13 Fe C10 139.8(7)
C8 Fe C10 71.6(5)
C6 Fe C10 70.6(5)
C9 Fe C10 39.2(4)
O1 P1 C16 100.7(5)
O1 P1 C19 103.0(5)
C16 P1 C19 109.3(6)
O1 P1 Pd 103.7(3)
C16 P1 Pd 120.7(4)
C19 P1 Pd 116.3(4)
C1 O1 P1 112.9(7)
C3 O2 P2 116.4(7)
C2 C1 O1 121.0(10)
C2 C1 C9 123.6(11)
O1 C1 C9 115.4(10)
C1 C2 C3 117.6(10)
C1 C2 Pd 121.6(8)
C3 C2 Pd 120.8(8)
C4 C3 O2 121.1(10)
C4 C3 C2 121.4(10)
O2 C3 C2 117.4(9)
C3 C4 C10 121.5(11)
C6 C5 C10 123.9(12)
C6 C5 Fe 72.0(8)
C10 C5 Fe 75.2(7)
C7 C6 C5 118.5(13)
C7 C6 Fe 68.9(8)
C5 C6 Fe 69.1(7)
C6 C7 C8 122.2(14)
C6 C7 Fe 72.4(9)
C8 C7 Fe 70.9(8)
C7 C8 C9 119.2(12)
C7 C8 Fe 69.4(8)
C9 C8 Fe 72.3(7)
C8 C9 C10 120.0(11)
C8 C9 C1 123.5(11)
C10 C9 C1 116.4(10)
C8 C9 Fe 68.0(7)
C10 C9 Fe 72.5(7)
C1 C9 Fe 130.6(8)
C5 C10 C4 124.7(11)
C5 C10 C9 115.7(11)
C4 C10 C9 119.4(10)
C5 C10 Fe 65.7(7)
C4 C10 Fe 133.1(9)
C9 C10 Fe 68.3(6)
C15 C11 C12 107.5(18)
C15 C11 Fe 70.3(10)
C12 C11 Fe 70.4(8)
C11 C12 C13 109.3(15)
C11 C12 Fe 69.4(8)
C13 C12 Fe 70.9(8)
C14 C13 C12 105.0(14)
C14 C13 Fe 69.7(9)
C12 C13 Fe 68.7(8)
C15 C14 C13 108.9(18)
C15 C14 Fe 68.8(10)
C13 C14 Fe 70.4(9)
C11 C15 C14 109(2)
C11 C15 Fe 70.4(10)
C14 C15 Fe 71.3(11)
C17A C16 C17 106.5(16)
C17A C16 C18 86.4(16)
C17 C16 C18 111.8(16)
C17A C16 C18A 111.4(15)
C17 C16 C18A 100(2)
C18 C16 C18A 25.2(17)
C17A C16 P1 114.1(13)
C17 C16 P1 118.5(13)
C18 C16 P1 114.9(15)
C18A C16 P1 105.1(15)
C21A C19 C21 97.0(17)
C21A C19 C20A 120.2(18)
C21 C19 C20A 101(2)
C21A C19 C20 105(2)
C21 C19 C20 120.1(17)
C20A C19 C20 22(2)
C21A C19 P1 113.9(14)
C21 C19 P1 110.6(14)
C20A C19 P1 112.0(18)
C20 C19 P1 109.5(17)
C24 C22 C24A 82(3)
C24 C22 C23A 126(6)
C24A C22 C23A 109(2)
C24 C22 C23 108.7(17)
C24A C22 C23 102(3)
C23A C22 C23 18(6)
C24 C22 P2 110.3(10)
C24A C22 P2 136(3)
C23A C22 P2 98(3)
C23 C22 P2 112.5(12)
O2 P2 C22 100.8(6)
O2 P2 C25 100.0(6)
C22 P2 C25 108.6(7)
O2 P2 Pd 104.3(3)
C22 P2 Pd 119.3(6)
C25 P2 Pd 119.9(5)
C27 C25 C26A 74.0(19)
C27 C25 C27A 109(4)
C26A C25 C27A 106(2)
C27 C25 C26 106(2)
C26A C25 C26 123(2)
C27A C25 C26 18(4)
C27 C25 P2 111.2(14)
C26A C25 P2 116.8(17)
C27A C25 P2 127(2)
C26 C25 P2 115.7(17)
F6A P3 F1 98.9(9)
F6A P3 F5 138.7(7)
F1 P3 F5 89.7(5)
F6A P3 F3 129.9(6)
F1 P3 F3 89.7(5)
F5 P3 F3 90.2(5)
F6A P3 F5A 92.9(5)
F1 P3 F5A 61.5(7)
F5 P3 F5A 56.2(6)
F3 P3 F5A 133.0(7)
F6A P3 F1A 92.0(6)
F1 P3 F1A 148.7(7)
F5 P3 F1A 63.7(7)
F3 P3 F1A 105.7(8)
F5A P3 F1A 88.8(5)
F6A P3 F4A 88.9(5)
F1 P3 F4A 31.6(7)
F5 P3 F4A 116.0(7)
F3 P3 F4A 73.2(8)
F5A P3 F4A 91.8(5)
F1A P3 F4A 178.9(5)
F6A P3 F2A 89.5(5)
F1 P3 F2A 117.7(8)
F5 P3 F2A 121.9(7)
F3 P3 F2A 44.6(7)
F5A P3 F2A 177.6(5)
F1A P3 F2A 91.5(5)
F4A P3 F2A 87.8(5)
F6A P3 F6 47.9(6)
F1 P3 F6 91.5(5)
F5 P3 F6 91.9(5)
F3 P3 F6 177.6(5)
F5A P3 F6 49.3(7)
F1A P3 F6 74.3(8)
F4A P3 F6 106.8(8)
F2A P3 F6 133.0(7)
F6A P3 F4 79.7(9)
F1 P3 F4 178.6(5)
F5 P3 F4 91.4(5)
F3 P3 F4 91.2(5)
F5A P3 F4 118.5(7)
F1A P3 F4 31.8(7)
F4A P3 F4 147.9(7)
F2A P3 F4 62.3(7)
F6 P3 F4 87.7(5)
F6A P3 F2 40.2(7)
F1 P3 F2 92.1(5)
F5 P3 F2 178.1(5)
F3 P3 F2 90.6(5)
F5A P3 F2 124.2(6)
F1A P3 F2 114.3(7)
F4A P3 F2 66.0(7)
F2A P3 F2 57.8(6)
F6 P3 F2 87.3(5)
F4 P3 F2 86.8(5)
F6A P3 F3A 179.3(5)
F1 P3 F3A 81.2(9)
F5 P3 F3A 42.0(7)
F3 P3 F3A 49.5(6)
F5A P3 F3A 87.7(5)
F1A P3 F3A 88.3(5)
F4A P3 F3A 90.9(5)
F2A P3 F3A 89.8(5)
F6 P3 F3A 132.8(6)
F4 P3 F3A 100.1(9)
F2 P3 F3A 139.2(7)

loop_
_geom_bond_atom_site_label_1
_geom_bond_atom_site_label_2
_geom_bond_distance
Pd C2 1.960(11)
Pd P1 2.274(3)
Pd P2 2.291(3)
Pd Cl 2.367(3)
Fe C15 2.000(17)
Fe C11 2.001(13)
Fe C12 2.013(13)
Fe C7 2.026(14)
Fe C14 2.032(15)
Fe C5 2.032(12)
Fe C13 2.041(13)
Fe C8 2.045(12)
Fe C6 2.069(13)
Fe C9 2.100(11)
Fe C10 2.155(11)
P1 O1 1.658(7)
P1 C16 1.783(13)
P1 C19 1.811(13)
O1 C1 1.390(12)
O2 C3 1.349(11)
O2 P2 1.640(8)
C1 C2 1.336(14)
C1 C9 1.475(14)
C2 C3 1.465(14)
C3 C4 1.344(13)
C4 C10 1.427(14)
C5 C6 1.365(15)
C5 C10 1.404(14)
C6 C7 1.357(16)
C7 C8 1.380(14)
C8 C9 1.410(14)
C9 C10 1.428(14)
C11 C15 1.34(2)
C11 C12 1.38(2)
C12 C13 1.401(18)
C13 C14 1.39(2)
C14 C15 1.37(2)
C16 C17A 1.498(13)
C16 C17 1.502(13)
C16 C18 1.505(13)
C16 C18A 1.511(13)
C19 C21A 1.462(13)
C19 C21 1.464(13)
C19 C20A 1.470(13)
C19 C20 1.471(13)
C22 C24 1.490(13)
C22 C24A 1.491(15)
C22 C23A 1.497(15)
C22 C23 1.503(13)
C22 P2 1.774(14)
P2 C25 1.818(15)
C25 C27 1.447(14)
C25 C26A 1.447(14)
C25 C27A 1.453(14)
C25 C26 1.455(14)
P3 F6A 1.513(7)
P3 F1 1.516(6)
P3 F5 1.516(6)
P3 F3 1.521(6)
P3 F5A 1.525(7)
P3 F1A 1.527(7)
P3 F4A 1.533(7)
P3 F2A 1.536(7)
P3 F6 1.540(6)
P3 F4 1.544(6)
P3 F2 1.548(6)
P3 F3A 1.549(7)
